data_9006653
loop_
_publ_author_name
'Zhang, M.'
'Meyer, H. W.'
'Groat, L. A.'
'Bismayer, U.'
'Salje, E. K. H.'
'Adiwidjaja, G.'

_publ_section_title
;An infrared spectroscopic and single-crystal X-ray study of malayaite,
 CaSnSiO5 Sample: T = 550 K Note: U33 for O1 has been altered by personal
 communication with authors, Dec 2003
;
_journal_name_full 'Physics and Chemistry of Minerals'
_journal_page_first 546
_journal_page_last 553
_journal_paper_doi 10.1007/s002690050218
_journal_volume 26
_journal_year 1999
_chemical_formula_sum 'Ca O5 Si Sn'
_chemical_name_mineral Malayaite
_space_group_IT_number 15
_symmetry_space_group_name_Hall '-A 2ya'
_symmetry_space_group_name_H-M 'A 1 2/a 1'
_cell_angle_alpha 90
_cell_angle_beta 113.39
_cell_angle_gamma 90
_cell_length_a 7.166
_cell_length_b 8.903
_cell_length_c 6.678
_cell_formula_units_Z 4
_cell_volume 391.038
_database_code_amcsd 0008235
_diffrn_ambient_temperature 550
_exptl_crystal_density_diffrn 4.533
_cod_original_formula_sum 'Ca Sn Si O5'
_cod_database_code 9006653

loop_
_space_group_symop_operation_xyz
x,y,z
x,1/2+y,1/2+z
1/2+x,-y,z
1/2+x,1/2-y,1/2+z
1/2-x,y,-z
1/2-x,1/2+y,1/2-z
-x,-y,-z
-x,1/2-y,1/2-z

loop_
_atom_site_aniso_label
_atom_site_aniso_U_11
_atom_site_aniso_U_22
_atom_site_aniso_U_33
_atom_site_aniso_U_12
_atom_site_aniso_U_13
_atom_site_aniso_U_23
Ca 0.05306 0.00964 0.01404 0.00000 -0.00152 0.00000
Sn 0.00679 0.00896 0.00781 -0.00039 0.00271 0.00000
Si 0.00834 0.00920 0.00731 0.00000 0.00268 0.00000
O1 0.00912 0.01030 0.02477 0.00000 0.00877 0.00000
O2 0.01686 0.01533 0.00975 0.00502 0.00278 0.00244
O3 0.01688 0.01137 0.01309 0.00457 0.00771 0.00123

loop_
_atom_site_label
_atom_site_fract_x
_atom_site_fract_y
_atom_site_fract_z
_atom_site_U_iso_or_equiv
Ca 0.25000 0.66304 0.50000 0.03030
Sn 0.50000 0.50000 0.00000 0.00810
Si 0.75000 0.68153 0.50000 0.00850
O1 0.75000 0.58610 0.00000 0.01430
O2 0.91220 0.56820 0.67520 0.01500
O3 0.37160 0.71211 0.89060 0.01340

loop_
_cod_related_entry_id
_cod_related_entry_database
_cod_related_entry_code
1 AMCSD 0008235
